data_1529140
loop_
_publ_author_name
'Kahlenberg, V.'
'Krueger, H.'

_publ_section_title
;
 La Al Si O5 and apatite-type La9.71 (Si0.81 Al0.19 O4)6 O2 - the crystal
 structures of two synthetic lanthanum alumosilicates
;
_journal_name_full 'Solid State Sciences'
_journal_page_first 553
_journal_page_last 560
_journal_volume 6
_journal_year 2004
_chemical_formula_sum 'Al1.14 La9.71 O26 Si4.86'
_chemical_name_systematic 'La9.71 (Al0.19 Si0.81 O4)6 O2'
_space_group_IT_number 176
_symmetry_space_group_name_Hall '-P 6c'
_symmetry_space_group_name_H-M 'P 63/m'
_cell_angle_alpha 90
_cell_angle_beta 90
_cell_angle_gamma 120
_cell_formula_units_Z 1
_cell_length_a 9.7532
_cell_length_b 9.7532
_cell_length_c 7.2371
_cell_volume 596.197
_citation_journal_id_ASTM SSSCFJ
_cod_data_source_file Kahlenberg_SSSCFJ_2004_74.cif
_cod_data_source_block Al1.14La9.71O26Si4.86
_cod_original_cell_volume 596.1965
_cod_database_code 1529140

loop_
_symmetry_equiv_pos_as_xyz
x,y,z
x-y,x,z+1/2
-y,x-y,z
-x,-y,z+1/2
-x+y,-x,z
y,-x+y,z+1/2
-x,-y,-z
-x+y,-x,-z-1/2
y,-x+y,-z
x,y,-z-1/2
x-y,x,-z
-y,x-y,-z-1/2

loop_
_atom_site_label
_atom_site_type_symbol
_atom_site_fract_x
_atom_site_fract_y
_atom_site_fract_z
_atom_site_occupancy
_atom_site_U_iso_or_equiv
O2 O-2 0.3477 0.0919 0.5668 1 0.0
La1 La+3 0.22941 0.24099 0.75 1 0.0
O3 O-2 0 0 0.72 0.5 0.0
Si1 Si+4 0.4029 0.0302 0.75 0.81 0.0
La2 La+3 0.3333 0.6667 0.49924 0.93 0.0
O1 O-2 0.3246 0.8366 0.75 1 0.0
O4 O-2 0.5978 0.1261 0.75 1 0.0
Al1 Al+3 0.4029 0.0302 0.75 0.19 0.0
